data_7160324
loop_
_publ_author_name
'Caletkov&#xe1;, O&#x13e;ga'
'Pin&#x10d;ekov&#xe1;, Lucia'
'Nov&#xe1;&#x10d;ikov&#xe1;, Jana'
'Gyepes, R&#xf3;bert'
'Olejn&#xed;kov&#xe1;, Petra'
'P&#xf4;bi&#x161;, Peter'
'Kan&#x10f;&#xe1;rov&#xe1;, Helena'
'Berke&#x161;, Du&#x161;an'

_publ_section_title
;
 A novel 1-benzoazepine-derived Michael acceptor and its hetero-adducts
 active against MRSA.
;
_journal_issue 48
_journal_name_full 'Organic &amp; biomolecular chemistry'
_journal_page_first 9394
_journal_page_last 9402
_journal_paper_doi 10.1039/d4ob01501k
_journal_volume 22
_journal_year 2024
_chemical_formula_moiety 'C12 H9 N O4'
_chemical_formula_sum 'C12 H9 N O4'
_chemical_formula_weight 231.20
_space_group_crystal_system monoclinic
_space_group_IT_number 14
_space_group_name_Hall '-P 2ybc'
_space_group_name_H-M_alt 'P 1 21/c 1'
_atom_sites_solution_hydrogens mixed
_atom_sites_solution_primary direct
_audit_creation_method SHELXL-2019/3
_audit_update_record
;
2024-06-06 deposited with the CCDC.	2024-10-25 downloaded from the CCDC.
;
_cell_angle_alpha 90
_cell_angle_beta 92.754(2)
_cell_angle_gamma 90
_cell_formula_units_Z 4
_cell_length_a 3.8739(2)
_cell_length_b 8.3535(4)
_cell_length_c 31.3297(15)
_cell_measurement_reflns_used 7093
_cell_measurement_temperature 120(2)
_cell_measurement_theta_max 72.2951
_cell_measurement_theta_min 2.8241
_cell_volume 1012.68(9)
_computing_structure_refinement 'SHELXL-2019/2 (Sheldrick, 2019)'
_diffrn_ambient_temperature 120(2)
_diffrn_measured_fraction_theta_full 0.983
_diffrn_measured_fraction_theta_max 0.967
_diffrn_measurement_device 'Bruker D8 Venture'
_diffrn_measurement_device_type 'Kappa goniometer'
_diffrn_radiation_monochromator 'multilayer mirror'
_diffrn_radiation_type CuK\a
_diffrn_radiation_wavelength 1.54178
_diffrn_reflns_av_R_equivalents 0.0662
_diffrn_reflns_av_unetI/netI 0.0403
_diffrn_reflns_Laue_measured_fraction_full 0.983
_diffrn_reflns_Laue_measured_fraction_max 0.967
_diffrn_reflns_limit_h_max 4
_diffrn_reflns_limit_h_min -4
_diffrn_reflns_limit_k_max 10
_diffrn_reflns_limit_k_min -10
_diffrn_reflns_limit_l_max 38
_diffrn_reflns_limit_l_min -38
_diffrn_reflns_number 4831
_diffrn_reflns_point_group_measured_fraction_full 0.983
_diffrn_reflns_point_group_measured_fraction_max 0.967
_diffrn_reflns_theta_full 67.679
_diffrn_reflns_theta_max 72.835
_diffrn_reflns_theta_min 2.824
_diffrn_source 'INCOATEC microfocus sealed tube'
_diffrn_source_current 1.0
_diffrn_source_power 0.05
_diffrn_source_voltage 50
_exptl_absorpt_coefficient_mu 0.977
_exptl_absorpt_correction_T_max 0.75
_exptl_absorpt_correction_T_min 0.49
_exptl_absorpt_correction_type multi-scan
_exptl_absorpt_process_details
;
Sevvana, M., Ruf, M., Us\'on, I., Sheldrick, G. M., and Herbst-Irmer, R. (2019)
"Non-merohedral twinning: from minerals to proteins"
Acta. Cryst. D75, 1040-1050.
doi:10.1107/S2059798319010179
;
_exptl_crystal_colour 'translucent colourless'
_exptl_crystal_density_diffrn 1.516
_exptl_crystal_description needle
_exptl_crystal_F_000 480
_exptl_crystal_size_max 0.585
_exptl_crystal_size_mid 0.127
_exptl_crystal_size_min 0.072
_refine_diff_density_max 0.339
_refine_diff_density_min -0.390
_refine_diff_density_rms 0.094
_refine_ls_extinction_method none
_refine_ls_goodness_of_fit_ref 1.064
_refine_ls_hydrogen_treatment mixed
_refine_ls_matrix_type full
_refine_ls_number_parameters 160
_refine_ls_number_reflns 4831
_refine_ls_number_restraints 0
_refine_ls_restrained_S_all 1.064
_refine_ls_R_factor_all 0.0839
_refine_ls_R_factor_gt 0.0775
_refine_ls_shift/su_max 0.000
_refine_ls_shift/su_mean 0.000
_refine_ls_structure_factor_coef Fsqd
_refine_ls_weighting_details 'w=1/[\s^2^(Fo^2^)+(0.1429P)^2^+1.3402P] where P=(Fo^2^+2Fc^2^)/3'
_refine_ls_weighting_scheme calc
_refine_ls_wR_factor_gt 0.2081
_refine_ls_wR_factor_ref 0.2185
_reflns_Friedel_coverage 0.000
_reflns_number_gt 4398
_reflns_number_total 4831
_reflns_threshold_expression 'I > 2\s(I)'
_cod_data_source_file d4ob01501k2.cif
_cod_data_source_block dbt2_sss
_cod_depositor_comments
;
The following automatic conversions were performed:

data item '_exptl_absorpt_correction_type' value 'Multi-Scan' was
changed to 'multi-scan' in accordance with the
/home/data/users/saulius/crontab/automatic-downloads/current/RSC/lib/dictionaries/cif_core.dic
dictionary named 'cif_core.dic' version 2.4.2 last updated on
2011-04-26.

Automatic conversion script
Id: cif_fix_values 8170 2020-07-09 18:12:32Z antanas 
;
_cod_original_sg_symbol_H-M 'P 21/c'
_cod_database_code 7160324
_shelx_shelxl_version_number 2019/3
_shelx_space_group_comment
;
The symmetry employed for this shelxl refinement is uniquely defined
by the following loop, which should always be used as a source of
symmetry information in preference to the above space-group names.
They are only intended as comments.
;
_shelx_estimated_absorpt_t_min 0.599
_shelx_estimated_absorpt_t_max 0.933

loop_
_space_group_symop_operation_xyz
'x, y, z'
'-x, y+1/2, -z+1/2'
'-x, -y, -z'
'x, -y-1/2, z-1/2'

loop_
_atom_site_label
_atom_site_type_symbol
_atom_site_fract_x
_atom_site_fract_y
_atom_site_fract_z
_atom_site_U_iso_or_equiv
_atom_site_adp_type
_atom_site_occupancy
_atom_site_site_symmetry_order
_atom_site_calc_flag
_atom_site_refinement_flags_posn
_atom_site_refinement_flags_adp
_atom_site_refinement_flags_occupancy
_atom_site_disorder_assembly
_atom_site_disorder_group
C1 C 0.6127(9) 0.7045(4) 0.56985(10) 0.0161(7) Uani 1 1 d . . . . .
C2 C 0.6198(9) 0.7250(4) 0.61465(11) 0.0165(7) Uani 1 1 d . . . . .
C3 C 0.4768(9) 0.8645(4) 0.63118(11) 0.0191(8) Uani 1 1 d . . . . .
H3 H 0.486452 0.880418 0.661238 0.023 Uiso 1 1 calc R U . . .
C4 C 0.3222(9) 0.9797(5) 0.60506(11) 0.0211(8) Uani 1 1 d . . . . .
H4 H 0.222095 1.072199 0.617033 0.025 Uiso 1 1 calc R U . . .
C5 C 0.3150(10) 0.9582(5) 0.56066(12) 0.0217(8) Uani 1 1 d . . . . .
H5 H 0.208438 1.036293 0.542333 0.026 Uiso 1 1 calc R U . . .
C6 C 0.4621(9) 0.8241(5) 0.54359(11) 0.0188(8) Uani 1 1 d . . . . .
H6 H 0.461691 0.812335 0.513433 0.023 Uiso 1 1 calc R U . . .
C7 C 0.7751(9) 0.6117(4) 0.64656(10) 0.0162(7) Uani 1 1 d . . . . .
O1 O 0.9145(7) 0.6602(3) 0.67982(8) 0.0227(6) Uani 1 1 d . . . . .
C8 C 0.7418(9) 0.4358(4) 0.63925(10) 0.0168(7) Uani 1 1 d . . . . .
C9 C 0.7756(9) 0.3619(4) 0.60173(10) 0.0178(8) Uani 1 1 d . . . . .
H9 H 0.734957 0.249733 0.601821 0.021 Uiso 1 1 calc R U . . .
C10 C 0.8671(9) 0.4300(4) 0.56020(10) 0.0185(8) Uani 1 1 d . . . . .
N1 N 0.7735(8) 0.5792(4) 0.54844(9) 0.0181(7) Uani 1 1 d . . . . .
H1N H 0.845(13) 0.606(6) 0.5232(19) 0.037(14) Uiso 1 1 d . . . . .
O2 O 1.0263(7) 0.3430(3) 0.53597(8) 0.0236(6) Uani 1 1 d . . . . .
C11 C 0.6808(9) 0.3292(5) 0.67729(10) 0.0187(8) Uani 1 1 d . . . . .
O3 O 0.7766(8) 0.1924(3) 0.67930(8) 0.0272(7) Uani 1 1 d . . . . .
O4 O 0.5063(7) 0.4053(3) 0.70628(8) 0.0243(7) Uani 1 1 d . . . . .
C12 C 0.4322(11) 0.3132(6) 0.74412(12) 0.0295(10) Uani 1 1 d . . . . .
H12A H 0.306550 0.215577 0.735603 0.044 Uiso 1 1 calc R U . . .
H12B H 0.290623 0.377500 0.762736 0.044 Uiso 1 1 calc R U . . .
H12C H 0.649449 0.284362 0.759533 0.044 Uiso 1 1 calc R U . . .

loop_
_atom_site_aniso_label
_atom_site_aniso_U_11
_atom_site_aniso_U_22
_atom_site_aniso_U_33
_atom_site_aniso_U_23
_atom_site_aniso_U_13
_atom_site_aniso_U_12
C1 0.0152(17) 0.0168(17) 0.0165(16) 0.0002(12) 0.0035(12) -0.0042(15)
C2 0.0153(17) 0.0178(17) 0.0165(15) -0.0002(12) 0.0030(12) -0.0022(15)
C3 0.0189(19) 0.0201(18) 0.0185(15) -0.0028(13) 0.0042(12) -0.0019(16)
C4 0.0203(19) 0.0190(18) 0.0245(17) -0.0021(13) 0.0065(13) -0.0011(16)
C5 0.0195(19) 0.0211(18) 0.0245(18) 0.0052(14) 0.0018(13) -0.0013(16)
C6 0.0188(19) 0.0214(18) 0.0162(15) 0.0024(13) 0.0014(12) -0.0023(15)
C7 0.0153(18) 0.0193(17) 0.0145(15) -0.0015(12) 0.0055(12) -0.0015(15)
O1 0.0272(15) 0.0261(14) 0.0146(11) -0.0026(10) 0.0002(10) -0.0005(12)
C8 0.0159(17) 0.0192(18) 0.0154(15) 0.0018(12) 0.0014(12) 0.0007(15)
C9 0.0194(18) 0.0169(17) 0.0173(16) 0.0017(12) 0.0034(12) 0.0016(15)
C10 0.0199(18) 0.0208(18) 0.0149(15) -0.0007(13) 0.0024(12) -0.0018(16)
N1 0.0230(17) 0.0181(15) 0.0136(13) 0.0000(11) 0.0043(11) 0.0003(13)
O2 0.0329(16) 0.0219(13) 0.0169(12) -0.0009(9) 0.0093(10) 0.0031(13)
C11 0.0179(18) 0.0237(18) 0.0145(15) 0.0020(13) 0.0007(12) 0.0013(15)
O3 0.0411(17) 0.0217(14) 0.0189(12) 0.0034(10) 0.0031(11) 0.0046(13)
O4 0.0285(15) 0.0288(15) 0.0164(12) 0.0065(10) 0.0093(10) 0.0052(12)
C12 0.030(2) 0.043(2) 0.0158(17) 0.0114(16) 0.0055(14) -0.0003(19)

loop_
_atom_type_symbol
_atom_type_description
_atom_type_scat_dispersion_real
_atom_type_scat_dispersion_imag
_atom_type_scat_source
C C 0.0181 0.0091 'International Tables Vol C Tables 4.2.6.8 and 6.1.1.4'
H H 0.0000 0.0000 'International Tables Vol C Tables 4.2.6.8 and 6.1.1.4'
N N 0.0311 0.0180 'International Tables Vol C Tables 4.2.6.8 and 6.1.1.4'
O O 0.0492 0.0322 'International Tables Vol C Tables 4.2.6.8 and 6.1.1.4'

loop_
_geom_angle_atom_site_label_1
_geom_angle_atom_site_label_2
_geom_angle_atom_site_label_3
_geom_angle
_geom_angle_site_symmetry_1
_geom_angle_site_symmetry_3
_geom_angle_publ_flag
C6 C1 N1 115.6(3) . . ?
C6 C1 C2 118.9(3) . . ?
N1 C1 C2 125.2(3) . . ?
C3 C2 C1 118.6(3) . . ?
C3 C2 C7 115.9(3) . . ?
C1 C2 C7 125.5(3) . . ?
C4 C3 C2 121.9(3) . . ?
C4 C3 H3 119.0 . . ?
C2 C3 H3 119.0 . . ?
C3 C4 C5 119.1(3) . . ?
C3 C4 H4 120.4 . . ?
C5 C4 H4 120.4 . . ?
C6 C5 C4 120.0(3) . . ?
C6 C5 H5 120.0 . . ?
C4 C5 H5 120.0 . . ?
C5 C6 C1 121.3(3) . . ?
C5 C6 H6 119.3 . . ?
C1 C6 H6 119.3 . . ?
O1 C7 C2 120.9(3) . . ?
O1 C7 C8 119.3(3) . . ?
C2 C7 C8 119.7(3) . . ?
C9 C8 C7 125.3(3) . . ?
C9 C8 C11 116.4(3) . . ?
C7 C8 C11 118.3(3) . . ?
C8 C9 C10 129.2(3) . . ?
C8 C9 H9 115.4 . . ?
C10 C9 H9 115.4 . . ?
O2 C10 N1 120.8(3) . . ?
O2 C10 C9 117.5(3) . . ?
N1 C10 C9 121.6(3) . . ?
C10 N1 C1 132.8(3) . . ?
C10 N1 H1N 113(4) . . ?
C1 N1 H1N 114(4) . . ?
O3 C11 O4 126.0(3) . . ?
O3 C11 C8 122.7(3) . . ?
O4 C11 C8 111.2(3) . . ?
C11 O4 C12 115.7(3) . . ?
O4 C12 H12A 109.5 . . ?
O4 C12 H12B 109.5 . . ?
H12A C12 H12B 109.5 . . ?
O4 C12 H12C 109.5 . . ?
H12A C12 H12C 109.5 . . ?
H12B C12 H12C 109.5 . . ?

loop_
_geom_bond_atom_site_label_1
_geom_bond_atom_site_label_2
_geom_bond_distance
_geom_bond_site_symmetry_2
_geom_bond_publ_flag
C1 C6 1.404(5) . ?
C1 N1 1.404(5) . ?
C1 C2 1.413(5) . ?
C2 C3 1.401(5) . ?
C2 C7 1.483(5) . ?
C3 C4 1.381(5) . ?
C3 H3 0.9500 . ?
C4 C5 1.402(5) . ?
C4 H4 0.9500 . ?
C5 C6 1.377(6) . ?
C5 H5 0.9500 . ?
C6 H6 0.9500 . ?
C7 O1 1.219(4) . ?
C7 C8 1.492(5) . ?
C8 C9 1.340(5) . ?
C8 C11 1.516(5) . ?
C9 C10 1.479(5) . ?
C9 H9 0.9500 . ?
C10 O2 1.237(4) . ?
C10 N1 1.345(5) . ?
N1 H1N 0.88(6) . ?
C11 O3 1.202(5) . ?
C11 O4 1.321(4) . ?
O4 C12 1.453(4) . ?
C12 H12A 0.9800 . ?
C12 H12B 0.9800 . ?
C12 H12C 0.9800 . ?

loop_
_geom_hbond_atom_site_label_D
_geom_hbond_atom_site_label_H
_geom_hbond_atom_site_label_A
_geom_hbond_distance_DH
_geom_hbond_distance_HA
_geom_hbond_distance_DA
_geom_hbond_angle_DHA
_geom_hbond_site_symmetry_A
_geom_hbond_publ_flag
N1 H1N O2 0.88(6) 1.99(6) 2.866(4) 175(5) 3_766 yes

loop_
_geom_torsion_atom_site_label_1
_geom_torsion_atom_site_label_2
_geom_torsion_atom_site_label_3
_geom_torsion_atom_site_label_4
_geom_torsion
_geom_torsion_site_symmetry_1
_geom_torsion_site_symmetry_2
_geom_torsion_site_symmetry_3
_geom_torsion_site_symmetry_4
_geom_torsion_publ_flag
C6 C1 C2 C3 -0.2(5) . . . . ?
N1 C1 C2 C3 173.7(3) . . . . ?
C6 C1 C2 C7 -178.7(3) . . . . ?
N1 C1 C2 C7 -4.8(6) . . . . ?
C1 C2 C3 C4 1.7(6) . . . . ?
C7 C2 C3 C4 -179.7(3) . . . . ?
C2 C3 C4 C5 -1.5(6) . . . . ?
C3 C4 C5 C6 -0.3(6) . . . . ?
C4 C5 C6 C1 1.8(6) . . . . ?
N1 C1 C6 C5 -176.0(3) . . . . ?
C2 C1 C6 C5 -1.6(5) . . . . ?
C3 C2 C7 O1 -32.7(5) . . . . ?
C1 C2 C7 O1 145.8(4) . . . . ?
C3 C2 C7 C8 143.4(3) . . . . ?
C1 C2 C7 C8 -38.1(5) . . . . ?
O1 C7 C8 C9 -142.1(4) . . . . ?
C2 C7 C8 C9 41.6(5) . . . . ?
O1 C7 C8 C11 35.0(5) . . . . ?
C2 C7 C8 C11 -141.3(3) . . . . ?
C7 C8 C9 C10 3.2(6) . . . . ?
C11 C8 C9 C10 -173.9(3) . . . . ?
C8 C9 C10 O2 149.2(4) . . . . ?
C8 C9 C10 N1 -32.7(6) . . . . ?
O2 C10 N1 C1 -175.8(4) . . . . ?
C9 C10 N1 C1 6.1(6) . . . . ?
C6 C1 N1 C10 -161.2(4) . . . . ?
C2 C1 N1 C10 24.8(6) . . . . ?
C9 C8 C11 O3 26.4(5) . . . . ?
C7 C8 C11 O3 -151.0(4) . . . . ?
C9 C8 C11 O4 -152.2(3) . . . . ?
C7 C8 C11 O4 30.4(5) . . . . ?
O3 C11 O4 C12 1.2(6) . . . . ?
C8 C11 O4 C12 179.7(3) . . . . ?
